data_7701666
loop_
_publ_author_name
'Hill, Anthony F.'
'Manzano, Richard A.'

_publ_section_title
;
 A [C<sub>1</sub> + C<sub>2</sub>] route to propargylidyne complexes.
;
_journal_issue 19
_journal_name_full 'Dalton transactions (Cambridge, England : 2003)'
_journal_page_first 6596
_journal_page_last 6610
_journal_paper_doi 10.1039/c9dt00876d
_journal_volume 48
_journal_year 2019
_chemical_formula_moiety 'C24 H31 B N6 O2 W'
_chemical_formula_sum 'C24 H31 B N6 O2 W'
_chemical_formula_weight 630.21
_space_group_crystal_system orthorhombic
_space_group_IT_number 61
_space_group_name_Hall '-P 2ac 2ab'
_space_group_name_H-M_alt 'P b c a'
_atom_sites_solution_hydrogens geom
_audit_creation_date 2018-09-05
_audit_creation_method
;
Olex2 1.2
(compiled May 18 2018 14:05:52 for OlexSys, GUI svn.r5506)
;
_audit_update_record
;
2019-02-14 deposited with the CCDC.	2019-04-23 downloaded from the CCDC.
;
_cell_angle_alpha 90
_cell_angle_beta 90
_cell_angle_gamma 90
_cell_formula_units_Z 8
_cell_length_a 15.2849(2)
_cell_length_b 16.5974(2)
_cell_length_c 20.0536(2)
_cell_measurement_reflns_used 36889
_cell_measurement_temperature 150.00(10)
_cell_measurement_theta_max 29.4570
_cell_measurement_theta_min 3.5460
_cell_volume 5087.39(10)
_computing_cell_refinement 'CrysAlisPro 1.171.38.43 (Rigaku OD, 2015)'
_computing_data_collection 'CrysAlisPro 1.171.38.43 (Rigaku OD, 2015)'
_computing_data_reduction 'CrysAlisPro 1.171.38.43 (Rigaku OD, 2015)'
_computing_molecular_graphics 'Olex2 (Dolomanov et al., 2009)'
_computing_publication_material 'Olex2 (Dolomanov et al., 2009)'
_computing_structure_refinement 'ShelXL (Sheldrick, 2015)'
_computing_structure_solution 'ShelXT (Sheldrick, 2015)'
_diffrn_ambient_environment N~2~
_diffrn_ambient_temperature 150.00(10)
_diffrn_detector 'CCD plate'
_diffrn_detector_area_resol_mean 10.3744
_diffrn_detector_type Atlas
_diffrn_measured_fraction_theta_full 0.998
_diffrn_measured_fraction_theta_max 0.993
_diffrn_measurement_details
;
List of Runs (angles in degrees, time in seconds):

  # Type    Start    End  Width  t~exp~   \w     \q     \k     \f   Frames
#--------------------------------------------------------------------------
  1  \w    -39.00  62.00   1.00   10.00    --  -11.22  57.00  30.00  101
  2  \w    -87.00  21.00   1.00   10.00    --  -11.22 -77.00 120.00  108
  3  \w    -39.00  62.00   1.00   10.00    --  -11.22  57.00 -60.00  101
  4  \w    -83.00  17.00   1.00   10.00    --  -11.22 -57.00-120.00  100
  5  \w    -20.00  30.00   1.00   10.00    --  -11.22 -99.00 -30.00   50
  6  \w    -86.00  13.00   1.00   10.00    --  -11.22 -37.00 -30.00   99
  7  \w     34.00  98.00   1.00   10.00    --   11.30-178.00-180.00   64
  8  \w     -1.00  42.00   1.00   10.00    --   11.30-121.00-126.00   43
  9  \w    -61.00  39.00   1.00   10.00    --   11.30 -57.00-180.00  100
;
_diffrn_measurement_device 'four-circle diffractometer'
_diffrn_measurement_device_type 'New Xcalibur, Atlas'
_diffrn_measurement_method '\w and \f scans'
_diffrn_orient_matrix_type 'CrysAlisPro convention (1999,Acta A55,543-557)'
_diffrn_orient_matrix_UB_11 -0.0016968000
_diffrn_orient_matrix_UB_12 0.0425278000
_diffrn_orient_matrix_UB_13 -0.0032845000
_diffrn_orient_matrix_UB_21 -0.0053236000
_diffrn_orient_matrix_UB_22 0.0037664000
_diffrn_orient_matrix_UB_23 0.0349882000
_diffrn_orient_matrix_UB_31 0.0460759000
_diffrn_orient_matrix_UB_32 0.0019926000
_diffrn_orient_matrix_UB_33 0.0039182000
_diffrn_radiation_monochromator graphite
_diffrn_radiation_probe x-ray
_diffrn_radiation_type MoK\a
_diffrn_radiation_wavelength 0.71073
_diffrn_reflns_av_R_equivalents 0.0518
_diffrn_reflns_av_unetI/netI 0.0251
_diffrn_reflns_Laue_measured_fraction_full 0.998
_diffrn_reflns_Laue_measured_fraction_max 0.993
_diffrn_reflns_limit_h_max 20
_diffrn_reflns_limit_h_min -20
_diffrn_reflns_limit_k_max 22
_diffrn_reflns_limit_k_min -22
_diffrn_reflns_limit_l_max 27
_diffrn_reflns_limit_l_min -27
_diffrn_reflns_number 106944
_diffrn_reflns_point_group_measured_fraction_full 0.998
_diffrn_reflns_point_group_measured_fraction_max 0.993
_diffrn_reflns_theta_full 25.242
_diffrn_reflns_theta_max 28.694
_diffrn_reflns_theta_min 3.352
_diffrn_source 'fine-focus sealed X-ray tube'
_diffrn_source_type 'Enhance (Mo) X-ray Source'
_exptl_absorpt_coefficient_mu 4.574
_exptl_absorpt_correction_T_max 0.724
_exptl_absorpt_correction_T_min 0.512
_exptl_absorpt_correction_type analytical
_exptl_absorpt_process_details
;
CrysAlisPro 1.171.38.43 (Rigaku Oxford Diffraction, 2015)
Analytical numeric absorption correction using a multifaceted crystal
			model based on expressions derived by R.C. Clark & J.S. Reid.
(Clark, R. C. & Reid, J. S. (1995). Acta Cryst. A51, 887-897)
Empirical absorption correction using spherical harmonics,
 implemented in SCALE3 ABSPACK scaling algorithm.
;
_exptl_crystal_colour 'clear red'
_exptl_crystal_colour_lustre clear
_exptl_crystal_colour_primary red
_exptl_crystal_density_diffrn 1.646
_exptl_crystal_description block
_exptl_crystal_F_000 2496
_exptl_crystal_preparation 'Red crystals were obtained from vapour-vapour diffusion of pentane into a DCM solution'
_exptl_crystal_recrystallization_method
'Red crystals were obtained from vapour-vapour diffusion of n-pentane into a DCM solution'
_exptl_crystal_size_max 0.318
_exptl_crystal_size_mid 0.244
_exptl_crystal_size_min 0.125
_refine_diff_density_max 0.730
_refine_diff_density_min -0.475
_refine_diff_density_rms 0.097
_refine_ls_extinction_method none
_refine_ls_goodness_of_fit_ref 1.053
_refine_ls_hydrogen_treatment constr
_refine_ls_matrix_type full
_refine_ls_number_parameters 316
_refine_ls_number_reflns 6535
_refine_ls_number_restraints 0
_refine_ls_restrained_S_all 1.053
_refine_ls_R_factor_all 0.0366
_refine_ls_R_factor_gt 0.0246
_refine_ls_shift/su_max 0.005
_refine_ls_shift/su_mean 0.000
_refine_ls_structure_factor_coef Fsqd
_refine_ls_weighting_details 'w=1/[\s^2^(Fo^2^)+(0.0145P)^2^+6.5612P] where P=(Fo^2^+2Fc^2^)/3'
_refine_ls_weighting_scheme calc
_refine_ls_wR_factor_gt 0.0437
_refine_ls_wR_factor_ref 0.0468
_reflns_Friedel_coverage 0.000
_reflns_number_gt 5341
_reflns_number_total 6535
_reflns_threshold_expression 'I > 2\s(I)'
_cod_data_source_file c9dt00876d1.cif
_cod_data_source_block ram-16_scale
_cod_database_code 7701666
_shelx_shelxl_version_number 2018/3
_chemical_oxdiff_formula 'C24 H31 B1 N6 O2 W1'
_chemical_oxdiff_usercomment 'Red crystal blocks'
_shelx_space_group_comment
;
The symmetry employed for this shelxl refinement is uniquely defined
by the following loop, which should always be used as a source of
symmetry information in preference to the above space-group names.
They are only intended as comments.
;
_reflns_odcompleteness_completeness 99.64
_reflns_odcompleteness_iscentric 1
_reflns_odcompleteness_theta 26.32
_olex2_refinement_description
;
1. Fixed Uiso
 At 1.2 times of:
  All B(H) groups, All C(H) groups
 At 1.5 times of:
  All C(H,H,H) groups
2.a Ternary CH refined with riding coordinates:
 B1(H1)
2.b Aromatic/amide H refined with riding coordinates:
 C11(H11), C14(H14), C17(H17)
2.c Idealised Me refined as rotating group:
 C7(H7A,H7B,H7C), C8(H8A,H8B,H8C), C9(H9A,H9B,H9C), C19(H19A,H19B,H19C),
 C20(H20A,H20B,H20C), C21(H21A,H21B,H21C), C22(H22A,H22B,H22C), C23(H23A,H23B,
 H23C), C24(H24A,H24B,H24C)
;
_ins_header
;
TITL RAM-16_scale in Pbca 
REM Pbca (#61 in standard setting)
CELL 0.71073  15.284889  16.597387  20.053558  90.0000  90.0000  90.0000
ZERR    8.00   0.000183   0.000183   0.000249   0.0000   0.0000   0.0000
LATT  1
SYMM -x+1/2,-y, z+1/2 
SYMM -x, y+1/2,-z+1/2 
SYMM  x+1/2,-y+1/2,-z 
SFAC C H B N O W
UNIT 192.00 248.00 8.00 48.00 16.00 8.00
TREF
HKLF 4
END
;
_olex2_date_sample_submission 2018-09-05
_olex2_submission_original_sample_id W(C3)(CO)2(Tp*)
_olex2_submission_special_instructions 'No special instructions were received'
_oxdiff_exptl_absorpt_empirical_details
;
Empirical correction (ABSPACK) includes:
- Absorption correction using spherical harmonics
- Frame scaling
;
_oxdiff_exptl_absorpt_empirical_full_max 1.116
_oxdiff_exptl_absorpt_empirical_full_min 0.926

loop_
_space_group_symop_operation_xyz
'x, y, z'
'-x+1/2, -y, z+1/2'
'-x, y+1/2, -z+1/2'
'x+1/2, -y+1/2, -z'
'-x, -y, -z'
'x-1/2, y, -z-1/2'
'x, -y-1/2, z-1/2'
'-x-1/2, y-1/2, z'

loop_
_atom_site_label
_atom_site_type_symbol
_atom_site_fract_x
_atom_site_fract_y
_atom_site_fract_z
_atom_site_U_iso_or_equiv
_atom_site_adp_type
_atom_site_occupancy
_atom_site_site_symmetry_order
_atom_site_calc_flag
_atom_site_refinement_flags_posn
W1 W 0.41515(2) 0.67940(2) 0.64109(2) 0.01603(4) Uani 1 1 d .
O1 O 0.43592(14) 0.75827(13) 0.78259(10) 0.0333(5) Uani 1 1 d .
O2 O 0.21679(13) 0.72801(14) 0.65083(11) 0.0372(5) Uani 1 1 d .
N1 N 0.44404(14) 0.79395(12) 0.58130(11) 0.0185(4) Uani 1 1 d .
N2 N 0.48937(13) 0.78681(12) 0.52233(11) 0.0166(4) Uani 1 1 d .
N3 N 0.55705(14) 0.65888(12) 0.62583(10) 0.0163(4) Uani 1 1 d .
N4 N 0.59622(13) 0.68554(12) 0.56813(11) 0.0172(4) Uani 1 1 d .
N5 N 0.41038(14) 0.62430(12) 0.54117(11) 0.0186(4) Uani 1 1 d .
N6 N 0.47388(14) 0.63991(12) 0.49444(10) 0.0181(4) Uani 1 1 d .
C1 C 0.38357(17) 0.59352(15) 0.69357(13) 0.0201(5) Uani 1 1 d .
C2 C 0.35795(17) 0.53501(16) 0.73800(14) 0.0223(6) Uani 1 1 d .
C3 C 0.33890(17) 0.48083(16) 0.77565(14) 0.0228(6) Uani 1 1 d .
C4 C 0.32357(17) 0.41259(16) 0.82123(14) 0.0223(6) Uani 1 1 d .
C5 C 0.43026(17) 0.73233(15) 0.72955(14) 0.0218(6) Uani 1 1 d .
C6 C 0.28914(18) 0.71026(17) 0.64612(14) 0.0233(6) Uani 1 1 d .
C7 C 0.3408(2) 0.43951(19) 0.89278(15) 0.0329(7) Uani 1 1 d .
H7A H 0.400544 0.456740 0.896944 0.049 Uiso 1 1 calc GR
H7B H 0.330262 0.395343 0.922621 0.049 Uiso 1 1 calc GR
H7C H 0.302563 0.483399 0.903804 0.049 Uiso 1 1 calc GR
C8 C 0.3878(2) 0.34601(18) 0.80207(18) 0.0376(8) Uani 1 1 d .
H8A H 0.375964 0.328505 0.757334 0.056 Uiso 1 1 calc GR
H8B H 0.381222 0.301383 0.832109 0.056 Uiso 1 1 calc GR
H8C H 0.446495 0.366279 0.804703 0.056 Uiso 1 1 calc GR
C9 C 0.22961(19) 0.3824(2) 0.81416(16) 0.0366(8) Uani 1 1 d .
H9A H 0.189752 0.425866 0.822735 0.055 Uiso 1 1 calc GR
H9B H 0.219424 0.339769 0.845581 0.055 Uiso 1 1 calc GR
H9C H 0.220619 0.362541 0.769718 0.055 Uiso 1 1 calc GR
C10 C 0.41345(16) 0.86993(14) 0.58325(13) 0.0173(5) Uani 1 1 d .
C11 C 0.43690(16) 0.91006(15) 0.52520(13) 0.0195(5) Uani 1 1 d .
H11 H 0.423090 0.962885 0.513871 0.023 Uiso 1 1 calc R
C12 C 0.48463(16) 0.85624(15) 0.48769(13) 0.0176(5) Uani 1 1 d .
C13 C 0.62124(18) 0.63590(15) 0.66689(14) 0.0207(6) Uani 1 1 d .
C14 C 0.70186(18) 0.64814(16) 0.63604(14) 0.0232(6) Uani 1 1 d .
H14 H 0.756756 0.636825 0.653705 0.028 Uiso 1 1 calc R
C15 C 0.68417(17) 0.68017(15) 0.57448(14) 0.0215(5) Uani 1 1 d .
C16 C 0.36245(17) 0.56282(16) 0.51713(14) 0.0229(6) Uani 1 1 d .
C17 C 0.39613(18) 0.53832(16) 0.45608(14) 0.0253(6) Uani 1 1 d .
H17 H 0.375723 0.496441 0.429476 0.030 Uiso 1 1 calc R
C18 C 0.46573(18) 0.58839(15) 0.44283(13) 0.0216(6) Uani 1 1 d .
C19 C 0.36262(18) 0.90132(16) 0.64118(14) 0.0253(6) Uani 1 1 d .
H19A H 0.304189 0.880179 0.639724 0.038 Uiso 1 1 calc GR
H19B H 0.360574 0.959075 0.639188 0.038 Uiso 1 1 calc GR
H19C H 0.390383 0.884894 0.681913 0.038 Uiso 1 1 calc GR
C20 C 0.52494(19) 0.86641(16) 0.42025(14) 0.0263(6) Uani 1 1 d .
H20A H 0.587259 0.860520 0.423632 0.039 Uiso 1 1 calc GR
H20B H 0.511289 0.919028 0.403299 0.039 Uiso 1 1 calc GR
H20C H 0.502134 0.826226 0.390529 0.039 Uiso 1 1 calc GR
C21 C 0.60395(19) 0.60360(17) 0.73523(14) 0.0289(6) Uani 1 1 d .
H21A H 0.586772 0.646903 0.764139 0.043 Uiso 1 1 calc GR
H21B H 0.656102 0.578790 0.752274 0.043 Uiso 1 1 calc GR
H21C H 0.557891 0.564358 0.733168 0.043 Uiso 1 1 calc GR
C22 C 0.74550(19) 0.70815(18) 0.52123(15) 0.0313(7) Uani 1 1 d .
H22A H 0.735020 0.678159 0.481086 0.047 Uiso 1 1 calc GR
H22B H 0.804755 0.699811 0.535537 0.047 Uiso 1 1 calc GR
H22C H 0.736125 0.764443 0.512878 0.047 Uiso 1 1 calc GR
C23 C 0.28501(19) 0.53018(18) 0.55334(16) 0.0321(7) Uani 1 1 d .
H23A H 0.302384 0.513082 0.597115 0.048 Uiso 1 1 calc GR
H23B H 0.261632 0.485102 0.529218 0.048 Uiso 1 1 calc GR
H23C H 0.241149 0.571341 0.557019 0.048 Uiso 1 1 calc GR
C24 C 0.5242(2) 0.58998(18) 0.38305(15) 0.0316(7) Uani 1 1 d .
H24A H 0.505983 0.632322 0.353548 0.047 Uiso 1 1 calc GR
H24B H 0.520802 0.539214 0.360268 0.047 Uiso 1 1 calc GR
H24C H 0.583434 0.599444 0.396974 0.047 Uiso 1 1 calc GR
B1 B 0.54003(19) 0.70797(17) 0.50703(15) 0.0189(6) Uani 1 1 d .
H1 H 0.577395 0.715394 0.467794 0.023 Uiso 1 1 calc R

loop_
_atom_site_aniso_label
_atom_site_aniso_U_11
_atom_site_aniso_U_22
_atom_site_aniso_U_33
_atom_site_aniso_U_23
_atom_site_aniso_U_13
_atom_site_aniso_U_12
W1 0.01952(6) 0.01458(5) 0.01398(6) 0.00218(4) 0.00156(4) -0.00074(4)
O1 0.0448(13) 0.0349(11) 0.0202(11) -0.0076(9) -0.0009(9) 0.0030(10)
O2 0.0211(11) 0.0496(14) 0.0408(14) 0.0044(11) 0.0034(10) 0.0043(10)
N1 0.0221(11) 0.0178(10) 0.0156(11) 0.0013(9) 0.0013(9) -0.0023(8)
N2 0.0181(11) 0.0160(10) 0.0158(11) 0.0013(8) 0.0019(9) -0.0012(8)
N3 0.0203(11) 0.0139(10) 0.0146(11) 0.0010(8) 0.0012(9) 0.0012(8)
N4 0.0169(10) 0.0171(10) 0.0176(11) -0.0009(8) 0.0031(9) 0.0016(8)
N5 0.0233(11) 0.0172(10) 0.0153(11) 0.0015(8) 0.0004(9) -0.0023(9)
N6 0.0239(11) 0.0167(10) 0.0137(11) -0.0002(8) 0.0008(9) 0.0005(9)
C1 0.0237(13) 0.0192(13) 0.0172(13) -0.0013(10) 0.0018(11) -0.0001(10)
C2 0.0261(14) 0.0196(13) 0.0212(14) -0.0003(11) 0.0024(11) 0.0024(11)
C3 0.0236(14) 0.0215(14) 0.0232(15) 0.0015(11) 0.0027(12) 0.0032(11)
C4 0.0249(14) 0.0208(13) 0.0211(14) 0.0058(11) -0.0004(12) -0.0031(11)
C5 0.0235(14) 0.0191(13) 0.0227(15) 0.0044(11) 0.0011(12) 0.0029(10)
C6 0.0243(15) 0.0258(14) 0.0197(14) 0.0061(11) 0.0025(12) -0.0011(11)
C7 0.0374(17) 0.0407(18) 0.0206(15) 0.0048(13) -0.0016(13) -0.0076(14)
C8 0.0456(19) 0.0238(15) 0.044(2) 0.0085(14) 0.0026(16) 0.0053(13)
C9 0.0330(17) 0.0455(19) 0.0312(18) 0.0092(14) -0.0035(14) -0.0133(14)
C10 0.0174(12) 0.0175(12) 0.0171(13) 0.0002(10) -0.0019(11) -0.0001(10)
C11 0.0203(13) 0.0149(12) 0.0234(14) 0.0035(10) -0.0013(11) -0.0001(10)
C12 0.0183(12) 0.0167(12) 0.0179(13) 0.0032(10) -0.0010(11) -0.0037(10)
C13 0.0263(14) 0.0141(12) 0.0217(14) -0.0015(10) -0.0023(12) 0.0047(11)
C14 0.0210(13) 0.0205(13) 0.0280(16) -0.0029(11) -0.0032(12) 0.0051(10)
C15 0.0216(13) 0.0169(12) 0.0261(14) -0.0037(11) 0.0000(12) 0.0044(10)
C16 0.0255(14) 0.0196(13) 0.0237(15) 0.0020(11) -0.0072(12) -0.0008(11)
C17 0.0333(15) 0.0179(13) 0.0247(15) -0.0033(11) -0.0092(12) -0.0009(11)
C18 0.0284(14) 0.0180(13) 0.0185(14) -0.0006(10) -0.0047(11) 0.0071(11)
C19 0.0305(15) 0.0203(13) 0.0251(15) 0.0018(12) 0.0047(13) 0.0061(11)
C20 0.0366(16) 0.0220(14) 0.0203(14) 0.0065(11) 0.0045(13) -0.0004(12)
C21 0.0359(16) 0.0275(14) 0.0233(15) 0.0046(12) -0.0046(13) 0.0041(12)
C22 0.0226(14) 0.0356(16) 0.0357(17) 0.0007(13) 0.0056(14) 0.0023(12)
C23 0.0305(15) 0.0314(16) 0.0342(17) 0.0019(13) -0.0027(14) -0.0114(13)
C24 0.0426(18) 0.0321(16) 0.0201(15) -0.0064(12) 0.0002(13) 0.0080(13)
B1 0.0194(14) 0.0196(14) 0.0177(15) 0.0009(12) 0.0024(12) 0.0008(11)

loop_
_atom_type_symbol
_atom_type_description
_atom_type_scat_dispersion_real
_atom_type_scat_dispersion_imag
_atom_type_scat_source
C C 0.0033 0.0016 'International Tables Vol C Tables 4.2.6.8 and 6.1.1.4'
H H 0.0000 0.0000 'International Tables Vol C Tables 4.2.6.8 and 6.1.1.4'
B B 0.0013 0.0007 'International Tables Vol C Tables 4.2.6.8 and 6.1.1.4'
N N 0.0061 0.0033 'International Tables Vol C Tables 4.2.6.8 and 6.1.1.4'
O O 0.0106 0.0060 'International Tables Vol C Tables 4.2.6.8 and 6.1.1.4'
W W -0.8490 6.8722 'International Tables Vol C Tables 4.2.6.8 and 6.1.1.4'

loop_
_exptl_crystal_face_index_h
_exptl_crystal_face_index_k
_exptl_crystal_face_index_l
_exptl_crystal_face_perp_dist
13 -3 23 0.0835
1 -4 28 0.0767
-16 -4 19 0.0787
3 5 -27 0.0423
20 -9 0 0.1016
15 -16 -2 0.1121
-18 -12 -5 0.1120
-21 -4 -4 0.1083
-12 19 3 0.1470
9 20 6 0.0964

loop_
_geom_angle_atom_site_label_1
_geom_angle_atom_site_label_2
_geom_angle_atom_site_label_3
_geom_angle
N3 W1 N1 82.33(7)
N5 W1 N1 82.81(8)
N5 W1 N3 80.97(8)
C1 W1 N1 174.19(10)
C1 W1 N3 102.54(10)
C1 W1 N5 100.97(10)
C1 W1 C5 82.09(11)
C1 W1 C6 85.21(11)
C5 W1 N1 94.46(9)
C5 W1 N3 94.43(9)
C5 W1 N5 174.91(9)
C5 W1 C6 87.34(11)
C6 W1 N1 89.97(9)
C6 W1 N3 172.21(9)
C6 W1 N5 96.93(10)
N2 N1 W1 118.39(15)
C10 N1 W1 134.09(17)
C10 N1 N2 106.3(2)
N1 N2 B1 119.6(2)
C12 N2 N1 110.0(2)
C12 N2 B1 130.3(2)
N4 N3 W1 119.50(15)
C13 N3 W1 132.62(18)
C13 N3 N4 106.9(2)
N3 N4 B1 120.2(2)
C15 N4 N3 109.4(2)
C15 N4 B1 130.1(2)
N6 N5 W1 121.24(15)
C16 N5 W1 131.19(18)
C16 N5 N6 106.5(2)
N5 N6 B1 119.4(2)
C18 N6 N5 109.8(2)
C18 N6 B1 130.8(2)
C2 C1 W1 174.0(2)
C3 C2 C1 176.4(3)
C2 C3 C4 175.1(3)
C3 C4 C7 109.3(2)
C3 C4 C8 107.3(2)
C3 C4 C9 110.1(2)
C7 C4 C8 109.7(2)
C7 C4 C9 110.2(2)
C8 C4 C9 110.1(2)
O1 C5 W1 175.1(2)
O2 C6 W1 178.2(3)
C4 C7 H7A 109.5
C4 C7 H7B 109.5
C4 C7 H7C 109.5
H7A C7 H7B 109.5
H7A C7 H7C 109.5
H7B C7 H7C 109.5
C4 C8 H8A 109.5
C4 C8 H8B 109.5
C4 C8 H8C 109.5
H8A C8 H8B 109.5
H8A C8 H8C 109.5
H8B C8 H8C 109.5
C4 C9 H9A 109.5
C4 C9 H9B 109.5
C4 C9 H9C 109.5
H9A C9 H9B 109.5
H9A C9 H9C 109.5
H9B C9 H9C 109.5
N1 C10 C11 109.6(2)
N1 C10 C19 122.1(2)
C11 C10 C19 128.3(2)
C10 C11 H11 126.8
C12 C11 C10 106.5(2)
C12 C11 H11 126.8
N2 C12 C11 107.6(2)
N2 C12 C20 122.7(2)
C11 C12 C20 129.7(2)
N3 C13 C14 109.5(2)
N3 C13 C21 122.5(2)
C14 C13 C21 128.0(3)
C13 C14 H14 126.8
C15 C14 C13 106.4(2)
C15 C14 H14 126.8
N4 C15 C14 107.8(2)
N4 C15 C22 122.4(2)
C14 C15 C22 129.8(3)
N5 C16 C17 109.6(2)
N5 C16 C23 122.2(3)
C17 C16 C23 128.1(3)
C16 C17 H17 126.9
C18 C17 C16 106.3(2)
C18 C17 H17 126.9
N6 C18 C17 107.8(2)
N6 C18 C24 123.3(2)
C17 C18 C24 128.9(3)
C10 C19 H19A 109.5
C10 C19 H19B 109.5
C10 C19 H19C 109.5
H19A C19 H19B 109.5
H19A C19 H19C 109.5
H19B C19 H19C 109.5
C12 C20 H20A 109.5
C12 C20 H20B 109.5
C12 C20 H20C 109.5
H20A C20 H20B 109.5
H20A C20 H20C 109.5
H20B C20 H20C 109.5
C13 C21 H21A 109.5
C13 C21 H21B 109.5
C13 C21 H21C 109.5
H21A C21 H21B 109.5
H21A C21 H21C 109.5
H21B C21 H21C 109.5
C15 C22 H22A 109.5
C15 C22 H22B 109.5
C15 C22 H22C 109.5
H22A C22 H22B 109.5
H22A C22 H22C 109.5
H22B C22 H22C 109.5
C16 C23 H23A 109.5
C16 C23 H23B 109.5
C16 C23 H23C 109.5
H23A C23 H23B 109.5
H23A C23 H23C 109.5
H23B C23 H23C 109.5
C18 C24 H24A 109.5
C18 C24 H24B 109.5
C18 C24 H24C 109.5
H24A C24 H24B 109.5
H24A C24 H24C 109.5
H24B C24 H24C 109.5
N2 B1 H1 110.1
N4 B1 N2 108.9(2)
N4 B1 H1 110.1
N6 B1 N2 108.9(2)
N6 B1 N4 108.6(2)
N6 B1 H1 110.1

loop_
_geom_bond_atom_site_label_1
_geom_bond_atom_site_label_2
_geom_bond_distance
W1 N1 2.291(2)
W1 N3 2.217(2)
W1 N5 2.204(2)
W1 C1 1.836(3)
W1 C5 1.993(3)
W1 C6 1.996(3)
O1 C5 1.151(3)
O2 C6 1.148(3)
N1 N2 1.376(3)
N1 C10 1.346(3)
N2 C12 1.348(3)
N2 B1 1.551(3)
N3 N4 1.376(3)
N3 C13 1.336(3)
N4 C15 1.353(3)
N4 B1 1.542(4)
N5 N6 1.374(3)
N5 C16 1.345(3)
N6 C18 1.348(3)
N6 B1 1.537(4)
C1 C2 1.375(4)
C2 C3 1.210(4)
C3 C4 1.474(4)
C4 C7 1.526(4)
C4 C8 1.527(4)
C4 C9 1.528(4)
C7 H7A 0.9600
C7 H7B 0.9600
C7 H7C 0.9600
C8 H8A 0.9600
C8 H8B 0.9600
C8 H8C 0.9600
C9 H9A 0.9600
C9 H9B 0.9600
C9 H9C 0.9600
C10 C11 1.388(4)
C10 C19 1.492(4)
C11 H11 0.9300
C11 C12 1.377(4)
C12 C20 1.496(4)
C13 C14 1.394(4)
C13 C21 1.495(4)
C14 H14 0.9300
C14 C15 1.371(4)
C15 C22 1.495(4)
C16 C17 1.389(4)
C16 C23 1.491(4)
C17 H17 0.9300
C17 C18 1.376(4)
C18 C24 1.496(4)
C19 H19A 0.9600
C19 H19B 0.9600
C19 H19C 0.9600
C20 H20A 0.9600
C20 H20B 0.9600
C20 H20C 0.9600
C21 H21A 0.9600
C21 H21B 0.9600
C21 H21C 0.9600
C22 H22A 0.9600
C22 H22B 0.9600
C22 H22C 0.9600
C23 H23A 0.9600
C23 H23B 0.9600
C23 H23C 0.9600
C24 H24A 0.9600
C24 H24B 0.9600
C24 H24C 0.9600
B1 H1 0.9800

loop_
_exptl_oxdiff_crystal_face_indexfrac_h
_exptl_oxdiff_crystal_face_indexfrac_k
_exptl_oxdiff_crystal_face_indexfrac_l
_exptl_oxdiff_crystal_face_x
_exptl_oxdiff_crystal_face_y
_exptl_oxdiff_crystal_face_z
12.6936 -2.7034 22.6174 -0.2108 0.7136 0.6681
1.1267 -4.4104 27.7340 -0.2806 0.9478 0.1518
-15.6447 -4.2282 18.7600 -0.2149 0.7237 -0.6558
3.2245 4.6836 -27.3825 0.2837 -0.9576 0.0506
19.7586 -9.3195 0.3829 -0.4311 -0.1269 0.8933
15.3741 -16.3105 -1.9269 -0.7134 -0.2107 0.6683
-17.8635 -12.2892 -5.4336 -0.4745 -0.1413 -0.8689
-21.0542 -3.8572 -3.7942 -0.1159 -0.0352 -0.9926
-12.3429 19.0130 3.0004 0.8197 0.2423 -0.5191
9.2486 20.4852 6.2815 0.8349 0.2477 0.4916
